data_7235748
loop_
_publ_author_name
'Karra, Jagadeswara R.'
'Jasuja, Himanshu'
'Huang, You-Gui'
'Walton, Krista S.'

_publ_section_title
;
 Structural stability of BTTB-based metal--organic frameworks under humid
 conditions
;
_journal_issue 4
_journal_name_full 'Journal of Materials Chemistry A'
_journal_page_first 1624
_journal_paper_doi 10.1039/C4TA01372G
_journal_volume 3
_journal_year 2015
_chemical_formula_sum 'C22 H8 N O4 Zn'
_chemical_formula_weight 415.66
_space_group_IT_number 74
_space_group_name_Hall '-I 2b 2'
_space_group_name_H-M_alt 'I m m a'
_symmetry_cell_setting orthorhombic
_symmetry_space_group_name_H-M 'I m m a'
_atom_sites_solution_hydrogens geom
_atom_sites_solution_primary direct
_atom_sites_solution_secondary difmap
_audit_creation_method SHELXL-97
_cell_angle_alpha 90.00
_cell_angle_beta 90.00
_cell_angle_gamma 90.00
_cell_formula_units_Z 8
_cell_length_a 30.947(8)
_cell_length_b 11.625(3)
_cell_length_c 13.967(4)
_cell_measurement_temperature 296(2)
_cell_volume 5025(2)
_computing_structure_refinement 'SHELXL-97 (Sheldrick, 1997)'
_computing_structure_solution 'SHELXS-97 (Sheldrick, 1990)'
_diffrn_ambient_temperature 296(2)
_diffrn_measured_fraction_theta_full 1.000
_diffrn_measured_fraction_theta_max 1.000
_diffrn_radiation_monochromator graphite
_diffrn_radiation_source 'fine-focus sealed tube'
_diffrn_radiation_type MoK\a
_diffrn_radiation_wavelength 0.71073
_diffrn_reflns_av_R_equivalents 0.0706
_diffrn_reflns_av_sigmaI/netI 0.0371
_diffrn_reflns_limit_h_max 42
_diffrn_reflns_limit_h_min -42
_diffrn_reflns_limit_k_max 16
_diffrn_reflns_limit_k_min -16
_diffrn_reflns_limit_l_max 19
_diffrn_reflns_limit_l_min -19
_diffrn_reflns_number 46289
_diffrn_reflns_theta_full 29.38
_diffrn_reflns_theta_max 29.38
_diffrn_reflns_theta_min 1.32
_exptl_absorpt_coefficient_mu 0.998
_exptl_crystal_density_diffrn 1.099
_exptl_crystal_density_method 'not measured'
_exptl_crystal_F_000 1672
_refine_diff_density_max 4.830
_refine_diff_density_min -1.112
_refine_diff_density_rms 0.158
_refine_ls_extinction_method none
_refine_ls_goodness_of_fit_ref 1.069
_refine_ls_hydrogen_treatment mixed
_refine_ls_matrix_type full
_refine_ls_number_parameters 199
_refine_ls_number_reflns 3691
_refine_ls_number_restraints 13
_refine_ls_restrained_S_all 1.068
_refine_ls_R_factor_all 0.0727
_refine_ls_R_factor_gt 0.0639
_refine_ls_shift/su_max 0.001
_refine_ls_shift/su_mean 0.000
_refine_ls_structure_factor_coef Fsqd
_refine_ls_weighting_details 'calc w=1/[\s^2^(Fo^2^)+(0.0863P)^2^+28.6375P] where P=(Fo^2^+2Fc^2^)/3'
_refine_ls_weighting_scheme calc
_refine_ls_wR_factor_gt 0.1667
_refine_ls_wR_factor_ref 0.1724
_reflns_number_gt 3189
_reflns_number_total 3691
_reflns_threshold_expression >2sigma(I)
_cod_data_source_file c4ta01372g2.cif
_cod_data_source_block e:\reddy\red-17\h
_cod_depositor_comments
;
The following automatic conversions were performed:

data item '_symmetry_cell_setting' value 'Orthorhombic' was changed
to 'orthorhombic' in accordance with the
/home/saulius/struct/COD-crude-data/automatic-downloads/DataCite-retrospective/RSC/depositions/lib/dictionaries/cif_core.dic
dictionary named 'cif_core.dic' version 2.4.2 last updated on
2011-04-26.

Automatic conversion script
Id: cif_fix_values 6909 2019-04-08 15:41:33Z antanas 
;
_cod_original_sg_symbol_H-M Imma
_cod_database_code 7235748

loop_
_symmetry_equiv_pos_as_xyz
'x, y, z'
'-x, -y+1/2, z'
'x, -y, -z'
'-x, y+1/2, -z'
'x+1/2, y+1/2, z+1/2'
'-x+1/2, -y+1, z+1/2'
'x+1/2, -y+1/2, -z+1/2'
'-x+1/2, y+1, -z+1/2'
'-x, -y, -z'
'x, y-1/2, -z'
'-x, y, z'
'x, -y-1/2, z'
'-x+1/2, -y+1/2, -z+1/2'
'x+1/2, y, -z+1/2'
'-x+1/2, y+1/2, z+1/2'
'x+1/2, -y, z+1/2'

loop_
_atom_site_label
_atom_site_type_symbol
_atom_site_fract_x
_atom_site_fract_y
_atom_site_fract_z
_atom_site_U_iso_or_equiv
_atom_site_adp_type
_atom_site_occupancy
_atom_site_symmetry_multiplicity
_atom_site_calc_flag
_atom_site_refinement_flags
Zn1 Zn 0.5000 0.2500 0.30963(4) 0.01097(17) Uani 1 4 d S
Zn2 Zn 0.5000 0.2500 0.10230(4) 0.00924(17) Uani 1 4 d S
N2 N 0.5000 0.2500 -0.5461(3) 0.0185(10) Uani 1 4 d S
N1 N 0.5000 0.2500 -0.0437(3) 0.0136(8) Uani 1 4 d S
C12 C 0.5000 0.2500 -0.2407(4) 0.0137(10) Uani 1 4 d S
O2 O 0.45362(8) 0.3719(2) 0.12809(17) 0.0339(6) Uani 1 1 d .
C11 C 0.5000 0.3525(4) -0.1891(3) 0.0258(10) Uani 1 2 d S
H11 H 0.5000 0.4229 -0.2206 0.031 Uiso 1 2 calc SR
C9 C 0.43982(10) 0.4012(3) 0.2072(2) 0.0209(6) Uani 1 1 d .
C1 C 0.40157(10) 0.4800(3) 0.2121(2) 0.0221(6) Uani 1 1 d .
C10 C 0.5000 0.3477(4) -0.0912(3) 0.0242(9) Uani 1 2 d S
H10 H 0.5000 0.4162 -0.0569 0.029 Uiso 1 2 calc SR
C13 C 0.5000 0.2500 -0.3459(4) 0.0178(11) Uani 1 4 d S
C4 C 0.32898(10) 0.6213(3) 0.2270(3) 0.0293(8) Uani 1 1 d .
C7 C 0.28902(10) 0.6898(3) 0.2367(3) 0.0303(8) Uani 1 1 d .
C8 C 0.2500 0.6328(4) 0.2500 0.0452(17) Uani 1 2 d S
H8 H 0.2500 0.5528 0.2500 0.054 Uiso 1 2 calc SR
C2A C 0.3762(2) 0.4740(7) 0.2971(5) 0.0327(16) Uani 0.50 1 d P
C6A C 0.3725(2) 0.4813(6) 0.1377(5) 0.0280(14) Uani 0.50 1 d P
C5A C 0.3352(2) 0.5485(6) 0.1424(6) 0.0302(14) Uani 0.50 1 d P
C3A C 0.3401(2) 0.5445(7) 0.3072(5) 0.0330(16) Uani 0.50 1 d P
C14A C 0.5000 0.3501(13) -0.3995(11) 0.023(3) Uani 0.30 2 d SPU
C15A C 0.5000 0.3444(14) -0.4997(13) 0.034(4) Uani 0.30 2 d SPU
O1 O 0.45507(14) 0.3697(5) 0.2835(2) 0.0866(18) Uani 1 1 d .
C2B C 0.3972(2) 0.5602(6) 0.2870(5) 0.0283(14) Uani 0.50 1 d P
C3B C 0.3610(2) 0.6304(6) 0.2905(6) 0.0332(16) Uani 0.50 1 d P
C6B C 0.3891(2) 0.5484(6) 0.1393(5) 0.0260(13) Uani 0.50 1 d P
C5B C 0.3532(2) 0.6206(6) 0.1500(5) 0.0291(14) Uani 0.50 1 d P
C15B C 0.5254(4) 0.3197(12) -0.4975(7) 0.037(3) Uani 0.35 1 d P
C14B C 0.5252(5) 0.3260(13) -0.3957(7) 0.044(4) Uani 0.35 1 d P

loop_
_atom_site_aniso_label
_atom_site_aniso_U_11
_atom_site_aniso_U_22
_atom_site_aniso_U_33
_atom_site_aniso_U_23
_atom_site_aniso_U_13
_atom_site_aniso_U_12
Zn1 0.0101(3) 0.0135(3) 0.0093(3) 0.000 0.000 0.000
Zn2 0.0080(3) 0.0102(3) 0.0095(3) 0.000 0.000 0.000
N2 0.022(2) 0.023(2) 0.010(2) 0.000 0.000 0.000
N1 0.017(2) 0.016(2) 0.0076(19) 0.000 0.000 0.000
C12 0.014(2) 0.014(2) 0.013(2) 0.000 0.000 0.000
O2 0.0287(13) 0.0486(15) 0.0245(12) -0.0060(11) 0.0010(9) 0.0256(12)
C11 0.048(3) 0.0143(18) 0.0150(19) 0.0020(14) 0.000 0.000
C9 0.0167(13) 0.0189(13) 0.0271(15) 0.0011(11) 0.0038(11) 0.0086(11)
C1 0.0153(12) 0.0227(14) 0.0282(15) -0.0021(12) 0.0022(11) 0.0079(11)
C10 0.046(3) 0.0145(18) 0.0123(18) -0.0016(14) 0.000 0.000
C13 0.021(3) 0.018(3) 0.014(2) 0.000 0.000 0.000
C4 0.0110(13) 0.0139(13) 0.063(2) -0.0030(14) 0.0050(14) 0.0029(10)
C7 0.0098(12) 0.0132(14) 0.068(2) -0.0028(14) 0.0082(14) 0.0012(10)
C8 0.011(2) 0.0089(19) 0.115(6) 0.000 0.011(3) 0.000
C2A 0.028(3) 0.031(4) 0.039(4) 0.010(3) 0.012(3) 0.012(3)
C6A 0.021(3) 0.029(4) 0.034(4) 0.000(3) -0.001(3) 0.010(3)
C5A 0.020(3) 0.030(3) 0.040(4) 0.001(3) 0.001(3) 0.008(3)
C3A 0.024(3) 0.031(4) 0.044(4) 0.008(3) 0.013(3) 0.009(3)
C14A 0.045(10) 0.010(5) 0.013(6) 0.003(4) 0.000 0.000
C15A 0.068(12) 0.015(7) 0.018(7) 0.009(5) 0.000 0.000
O1 0.088(3) 0.148(4) 0.0238(15) 0.0133(19) 0.0096(15) 0.101(3)
C2B 0.022(3) 0.026(3) 0.037(4) -0.012(3) -0.004(3) 0.009(2)
C3B 0.019(3) 0.027(3) 0.054(5) -0.017(3) 0.005(3) 0.006(3)
C6B 0.019(3) 0.030(3) 0.029(3) -0.001(3) 0.000(2) 0.010(3)
C5B 0.020(3) 0.027(3) 0.040(4) 0.001(3) 0.001(3) 0.010(3)
C15B 0.043(6) 0.058(7) 0.011(4) -0.005(4) 0.001(4) -0.034(6)
C14B 0.059(8) 0.062(8) 0.011(4) -0.002(4) -0.008(5) -0.043(7)

loop_
_atom_type_symbol
_atom_type_description
_atom_type_scat_dispersion_real
_atom_type_scat_dispersion_imag
_atom_type_scat_source
C C 0.0033 0.0016 'International Tables Vol C Tables 4.2.6.8 and 6.1.1.4'
H H 0.0000 0.0000 'International Tables Vol C Tables 4.2.6.8 and 6.1.1.4'
N N 0.0061 0.0033 'International Tables Vol C Tables 4.2.6.8 and 6.1.1.4'
O O 0.0106 0.0060 'International Tables Vol C Tables 4.2.6.8 and 6.1.1.4'
Zn Zn 0.2839 1.4301 'International Tables Vol C Tables 4.2.6.8 and 6.1.1.4'

loop_
_geom_angle_atom_site_label_1
_geom_angle_atom_site_label_2
_geom_angle_atom_site_label_3
_geom_angle
_geom_angle_site_symmetry_1
_geom_angle_site_symmetry_3
O1 Zn1 O1 158.95(17) 12_565 11_655
O1 Zn1 O1 88.0(3) 12_565 2_655
O1 Zn1 O1 88.1(4) 11_655 2_655
O1 Zn1 O1 88.1(4) 12_565 .
O1 Zn1 O1 88.0(3) 11_655 .
O1 Zn1 O1 158.95(17) 2_655 .
O1 Zn1 N2 100.53(9) 12_565 1_556
O1 Zn1 N2 100.53(9) 11_655 1_556
O1 Zn1 N2 100.53(9) 2_655 1_556
O1 Zn1 N2 100.53(9) . 1_556
O1 Zn1 Zn2 79.47(9) 12_565 .
O1 Zn1 Zn2 79.47(9) 11_655 .
O1 Zn1 Zn2 79.47(9) 2_655 .
O1 Zn1 Zn2 79.47(9) . .
N2 Zn1 Zn2 180.0 1_556 .
N1 Zn2 O2 100.12(7) . .
N1 Zn2 O2 100.12(7) . 11_655
O2 Zn2 O2 88.92(17) . 11_655
N1 Zn2 O2 100.12(7) . 12_565
O2 Zn2 O2 87.54(17) . 12_565
O2 Zn2 O2 159.76(14) 11_655 12_565
N1 Zn2 O2 100.12(7) . 2_655
O2 Zn2 O2 159.75(14) . 2_655
O2 Zn2 O2 87.54(17) 11_655 2_655
O2 Zn2 O2 88.92(17) 12_565 2_655
N1 Zn2 Zn1 180.0 . .
O2 Zn2 Zn1 79.88(7) . .
O2 Zn2 Zn1 79.88(7) 11_655 .
O2 Zn2 Zn1 79.88(7) 12_565 .
O2 Zn2 Zn1 79.88(7) 2_655 .
C15A N2 C15A 118.8(16) . 2_655
C15A N2 C15B 37.7(6) . .
C15A N2 C15B 105.5(8) 2_655 .
C15A N2 C15B 105.5(8) . 2_655
C15A N2 C15B 37.7(6) 2_655 2_655
C15B N2 C15B 118.1(9) . 2_655
C15A N2 C15B 105.5(8) . 12_565
C15A N2 C15B 37.7(6) 2_655 12_565
C15B N2 C15B 75.9(13) . 12_565
C15B N2 C15B 73.4(11) 2_655 12_565
C15A N2 C15B 37.7(6) . 11_655
C15A N2 C15B 105.5(8) 2_655 11_655
C15B N2 C15B 73.4(11) . 11_655
C15B N2 C15B 75.9(13) 2_655 11_655
C15B N2 C15B 118.1(9) 12_565 11_655
C15A N2 Zn1 120.6(8) . 1_554
C15A N2 Zn1 120.6(8) 2_655 1_554
C15B N2 Zn1 121.0(5) . 1_554
C15B N2 Zn1 121.0(5) 2_655 1_554
C15B N2 Zn1 121.0(5) 12_565 1_554
C15B N2 Zn1 121.0(5) 11_655 1_554
C10 N1 C10 119.5(5) 2_655 .
C10 N1 Zn2 120.3(2) 2_655 .
C10 N1 Zn2 120.3(2) . .
C11 C12 C11 117.6(5) . 2_655
C11 C12 C13 121.2(3) . .
C11 C12 C13 121.2(3) 2_655 .
C9 O2 Zn2 126.2(2) . .
C10 C11 C12 118.9(4) . .
C10 C11 H11 120.6 . .
C12 C11 H11 120.6 . .
O1 C9 O2 124.5(3) . .
O1 C9 C1 116.6(3) . .
O2 C9 C1 118.9(3) . .
C6B C1 C6A 40.1(4) . .
C6B C1 C2B 98.2(5) . .
C6A C1 C2B 119.5(4) . .
C6B C1 C2A 120.0(4) . .
C6A C1 C2A 105.7(5) . .
C2B C1 C2A 50.3(5) . .
C6B C1 C9 123.5(4) . .
C6A C1 C9 119.2(4) . .
C2B C1 C9 121.0(4) . .
C2A C1 C9 116.3(4) . .
N1 C10 C11 122.6(4) . .
N1 C10 H10 118.7 . .
C11 C10 H10 118.7 . .
C14B C13 C14B 118.9(9) . 2_655
C14B C13 C14B 80.4(14) . 12_565
C14B C13 C14B 69.5(14) 2_655 12_565
C14B C13 C14B 69.5(14) . 11_655
C14B C13 C14B 80.4(14) 2_655 11_655
C14B C13 C14B 118.9(9) 12_565 11_655
C14B C13 C14A 35.1(7) . .
C14B C13 C14A 105.5(7) 2_655 .
C14B C13 C14A 105.5(7) 12_565 .
C14B C13 C14A 35.1(7) 11_655 .
C14B C13 C14A 105.5(7) . 2_655
C14B C13 C14A 35.1(7) 2_655 2_655
C14B C13 C14A 35.1(7) 12_565 2_655
C14B C13 C14A 105.5(7) 11_655 2_655
C14A C13 C14A 114.5(14) . 2_655
C14B C13 C12 120.6(4) . .
C14B C13 C12 120.6(4) 2_655 .
C14B C13 C12 120.6(4) 12_565 .
C14B C13 C12 120.6(4) 11_655 .
C14A C13 C12 122.7(7) . .
C14A C13 C12 122.7(7) 2_655 .
C5B C4 C3B 97.0(5) . .
C5B C4 C5A 42.3(4) . .
C3B C4 C5A 119.0(4) . .
C5B C4 C3A 119.2(4) . .
C3B C4 C3A 50.9(5) . .
C5A C4 C3A 103.5(5) . .
C5B C4 C7 123.8(4) . .
C3B C4 C7 121.2(4) . .
C5A C4 C7 119.6(4) . .
C3A C4 C7 116.9(4) . .
C8 C7 C7 118.4(2) . 12_575
C8 C7 C4 118.9(3) . .
C7 C7 C4 122.63(17) 12_575 .
C7 C8 C7 123.1(4) 8_545 .
C7 C8 H8 118.4 8_545 .
C7 C8 H8 118.4 . .
C2B C2A C3A 87.4(6) . .
C2B C2A C1 64.2(5) . .
C3A C2A C1 119.8(6) . .
C2B C2A C3B 47.4(5) . .
C3A C2A C3B 40.1(4) . .
C1 C2A C3B 92.8(5) . .
C6B C6A C1 68.3(6) . .
C6B C6A C5A 89.2(7) . .
C1 C6A C5A 120.7(6) . .
C6B C6A C5B 53.7(6) . .
C1 C6A C5B 99.2(5) . .
C5A C6A C5B 35.7(4) . .
C5B C5A C6A 90.7(7) . .
C5B C5A C4 60.7(6) . .
C6A C5A C4 118.0(6) . .
C5B C5A C6B 56.8(5) . .
C6A C5A C6B 34.0(4) . .
C4 C5A C6B 98.8(5) . .
C3B C3A C2A 92.1(6) . .
C3B C3A C4 58.6(5) . .
C2A C3A C4 117.8(6) . .
C3B C3A C2B 50.4(5) . .
C2A C3A C2B 41.9(4) . .
C4 C3A C2B 92.8(5) . .
C14B C14A C14B 140(3) . 11_655
C14B C14A C13 71.5(14) . .
C14B C14A C13 71.5(14) 11_655 .
C14B C14A C15A 92.7(15) . .
C14B C14A C15A 92.7(15) 11_655 .
C13 C14A C15A 120.0(13) . .
C14B C14A C15B 115.9(17) . 11_655
C14B C14A C15B 61.5(12) 11_655 11_655
C13 C14A C15B 105.9(10) . 11_655
C15A C14A C15B 31.2(6) . 11_655
C14B C14A C15B 61.5(12) . .
C14B C14A C15B 115.9(17) 11_655 .
C13 C14A C15B 105.9(10) . .
C15A C14A C15B 31.2(6) . .
C15B C14A C15B 58.2(9) 11_655 .
C15B C15A C15B 140(3) . 11_655
C15B C15A N2 74.0(15) . .
C15B C15A N2 74.0(15) 11_655 .
C15B C15A C14A 88.9(16) . .
C15B C15A C14A 88.9(16) 11_655 .
N2 C15A C14A 123.3(14) . .
C15B C15A C14B 59.0(14) . .
C15B C15A C14B 111.5(18) 11_655 .
N2 C15A C14B 109.5(11) . .
C14A C15A C14B 29.9(7) . .
C15B C15A C14B 111.5(18) . 11_655
C15B C15A C14B 59.0(14) 11_655 11_655
N2 C15A C14B 109.5(11) . 11_655
C14A C15A C14B 29.9(7) . 11_655
C14B C15A C14B 56.0(11) . 11_655
C9 O1 Zn1 129.5(3) . .
C2A C2B C3B 92.9(6) . .
C2A C2B C1 65.6(5) . .
C3B C2B C1 119.5(6) . .
C2A C2B C3A 50.7(5) . .
C3B C2B C3A 42.3(4) . .
C1 C2B C3A 98.2(5) . .
C3A C3B C4 70.5(6) . .
C3A C3B C2B 87.3(6) . .
C4 C3B C2B 122.0(6) . .
C3A C3B C2A 47.8(5) . .
C4 C3B C2A 98.1(5) . .
C2B C3B C2A 39.7(4) . .
C3A C3B C5B 94.5(6) . .
C4 C3B C5B 41.1(3) . .
C2B C3B C5B 91.7(5) . .
C2A C3B C5B 91.3(4) . .
C6A C6B C1 71.5(6) . .
C6A C6B C5B 93.8(7) . .
C1 C6B C5B 120.0(6) . .
C6A C6B C5A 56.7(6) . .
C1 C6B C5A 105.5(5) . .
C5B C6B C5A 37.2(4) . .
C5A C5B C4 77.0(7) . .
C5A C5B C6B 86.0(7) . .
C4 C5B C6B 123.0(6) . .
C5A C5B C6A 53.6(5) . .
C4 C5B C6A 106.5(5) . .
C6B C5B C6A 32.5(4) . .
C5A C5B C3B 102.6(7) . .
C4 C5B C3B 41.9(3) . .
C6B C5B C3B 92.5(5) . .
C6A C5B C3B 96.3(5) . .
C15A C15B N2 68.3(15) . .
C15A C15B C14B 90.7(18) . .
N2 C15B C14B 122.9(9) . .
C15A C15B C15B 20.1(15) . 11_655
N2 C15B C15B 53.3(6) . 11_655
C14B C15B C15B 89.7(7) . 11_655
C15A C15B C15B 110.0(15) . 12_565
N2 C15B C15B 52.1(6) . 12_565
C14B C15B C15B 93.0(8) . 12_565
C15B C15B C15B 90.002(2) 11_655 12_565
C15A C15B C14A 59.9(15) . .
N2 C15B C14A 106.2(7) . .
C14B C15B C14A 30.8(7) . .
C15B C15B C14A 60.9(5) 11_655 .
C15B C15B C14A 102.6(7) 12_565 .
C14A C14B C13 73.4(14) . .
C14A C14B C15B 87.7(15) . .
C13 C14B C15B 118.5(9) . .
C14A C14B C14B 20.0(15) . 11_655
C13 C14B C14B 55.3(7) . 11_655
C15B C14B C14B 90.3(7) . 11_655
C14A C14B C15A 57.4(13) . .
C13 C14B C15A 105.0(8) . .
C15B C14B C15A 30.3(7) . .
C14B C14B C15A 62.0(5) 11_655 .
C14A C14B C14B 109.7(15) . 12_565
C13 C14B C14B 49.8(7) . 12_565
C15B C14B C14B 87.0(8) . 12_565
C14B C14B C14B 90.003(3) 11_655 12_565
C15A C14B C14B 97.4(8) . 12_565

loop_
_geom_bond_atom_site_label_1
_geom_bond_atom_site_label_2
_geom_bond_distance
_geom_bond_site_symmetry_2
Zn1 O1 2.001(3) 12_565
Zn1 O1 2.001(3) 11_655
Zn1 O1 2.001(3) 2_655
Zn1 O1 2.001(3) .
Zn1 N2 2.015(5) 1_556
Zn1 Zn2 2.8958(11) .
Zn2 N1 2.040(5) .
Zn2 O2 2.049(2) .
Zn2 O2 2.049(2) 11_655
Zn2 O2 2.049(2) 12_565
Zn2 O2 2.049(2) 2_655
N2 C15A 1.274(18) .
N2 C15A 1.274(18) 2_655
N2 C15B 1.318(9) .
N2 C15B 1.318(9) 2_655
N2 C15B 1.318(9) 12_565
N2 C15B 1.318(9) 11_655
N2 Zn1 2.015(5) 1_554
N1 C10 1.315(5) 2_655
N1 C10 1.315(5) .
C12 C11 1.393(5) .
C12 C11 1.393(5) 2_655
C12 C13 1.469(8) .
O2 C9 1.232(4) .
C11 C10 1.368(6) .
C11 H11 0.9300 .
C9 O1 1.221(4) .
C9 C1 1.499(4) .
C1 C6B 1.347(7) .
C1 C6A 1.375(8) .
C1 C2B 1.408(7) .
C1 C2A 1.424(7) .
C10 H10 0.9300 .
C13 C14B 1.369(11) .
C13 C14B 1.369(11) 2_655
C13 C14B 1.369(11) 12_565
C13 C14B 1.369(11) 11_655
C13 C14A 1.383(15) .
C13 C14A 1.383(15) 2_655
C4 C5B 1.311(8) .
C4 C3B 1.333(8) .
C4 C5A 1.466(8) .
C4 C3A 1.473(8) .
C4 C7 1.477(4) .
C7 C8 1.389(4) .
C7 C7 1.401(6) 12_575
C8 C7 1.389(4) 8_545
C8 H8 0.9300 .
C2A C2B 1.203(11) .
C2A C3A 1.394(9) .
C2A C3B 1.881(11) .
C6A C6B 0.935(10) .
C6A C5A 1.396(9) .
C6A C5B 1.735(10) .
C5A C5B 1.012(10) .
C5A C6B 1.670(9) .
C3A C3B 1.213(11) .
C3A C2B 1.800(10) .
C14A C14B 0.830(17) .
C14A C14B 0.830(17) 11_655
C14A C15A 1.40(2) .
C14A C15B 1.619(17) 11_655
C14A C15B 1.619(17) .
C15A C15B 0.839(14) .
C15A C15B 0.839(15) 11_655
C15A C14B 1.66(2) .
C15A C14B 1.66(2) 11_655
C2B C3B 1.388(9) .
C3B C5B 1.980(11) .
C6B C5B 1.401(8) .
C15B C14B 1.424(13) .
C15B C15B 1.58(2) 11_655
C15B C15B 1.62(3) 12_565
C14B C14B 1.56(3) 11_655
C14B C14B 1.77(3) 12_565

loop_
_geom_torsion_atom_site_label_1
_geom_torsion_atom_site_label_2
_geom_torsion_atom_site_label_3
_geom_torsion_atom_site_label_4
_geom_torsion
_geom_torsion_site_symmetry_1
_geom_torsion_site_symmetry_4
O1 Zn1 Zn2 N1 51(100) 12_565 .
O1 Zn1 Zn2 N1 -129(100) 11_655 .
O1 Zn1 Zn2 N1 141(100) 2_655 .
O1 Zn1 Zn2 N1 -39(100) . .
N2 Zn1 Zn2 N1 0(28) 1_556 .
O1 Zn1 Zn2 O2 89.7(2) 12_565 .
O1 Zn1 Zn2 O2 -90.3(2) 11_655 .
O1 Zn1 Zn2 O2 179.61(19) 2_655 .
O1 Zn1 Zn2 O2 -0.39(19) . .
N2 Zn1 Zn2 O2 -127(49) 1_556 .
O1 Zn1 Zn2 O2 -179.61(19) 12_565 11_655
O1 Zn1 Zn2 O2 0.39(19) 11_655 11_655
O1 Zn1 Zn2 O2 -89.7(2) 2_655 11_655
O1 Zn1 Zn2 O2 90.3(2) . 11_655
N2 Zn1 Zn2 O2 -36(48) 1_556 11_655
O1 Zn1 Zn2 O2 0.39(19) 12_565 12_565
O1 Zn1 Zn2 O2 -179.61(19) 11_655 12_565
O1 Zn1 Zn2 O2 90.3(2) 2_655 12_565
O1 Zn1 Zn2 O2 -89.7(2) . 12_565
N2 Zn1 Zn2 O2 144(41) 1_556 12_565
O1 Zn1 Zn2 O2 -90.3(2) 12_565 2_655
O1 Zn1 Zn2 O2 89.7(2) 11_655 2_655
O1 Zn1 Zn2 O2 -0.39(19) 2_655 2_655
O1 Zn1 Zn2 O2 179.61(19) . 2_655
N2 Zn1 Zn2 O2 53(42) 1_556 2_655
O2 Zn2 N1 C10 -134.65(9) . 2_655
O2 Zn2 N1 C10 134.64(9) 11_655 2_655
O2 Zn2 N1 C10 -45.36(9) 12_565 2_655
O2 Zn2 N1 C10 45.36(9) 2_655 2_655
Zn1 Zn2 N1 C10 -96(100) . 2_655
O2 Zn2 N1 C10 45.35(9) . .
O2 Zn2 N1 C10 -45.36(9) 11_655 .
O2 Zn2 N1 C10 134.64(9) 12_565 .
O2 Zn2 N1 C10 -134.64(9) 2_655 .
Zn1 Zn2 N1 C10 84(100) . .
N1 Zn2 O2 C9 176.6(3) . .
O2 Zn2 O2 C9 -83.3(3) 11_655 .
O2 Zn2 O2 C9 76.8(3) 12_565 .
O2 Zn2 O2 C9 -3.4(3) 2_655 .
Zn1 Zn2 O2 C9 -3.4(3) . .
C11 C12 C11 C10 0.0 2_655 .
C13 C12 C11 C10 180.0 . .
Zn2 O2 C9 O1 7.9(6) . .
Zn2 O2 C9 C1 -171.6(2) . .
O1 C9 C1 C6B 159.5(6) . .
O2 C9 C1 C6B -20.9(6) . .
O1 C9 C1 C6A -153.3(6) . .
O2 C9 C1 C6A 26.3(6) . .
O1 C9 C1 C2B 32.9(7) . .
O2 C9 C1 C2B -147.5(5) . .
O1 C9 C1 C2A -24.8(6) . .
O2 C9 C1 C2A 154.8(5) . .
C10 N1 C10 C11 0.0 2_655 .
Zn2 N1 C10 C11 180.0 . .
C12 C11 C10 N1 0.0 . .
C11 C12 C13 C14B 41.4(9) . .
C11 C12 C13 C14B -138.6(9) 2_655 .
C11 C12 C13 C14B -138.6(9) . 2_655
C11 C12 C13 C14B 41.4(9) 2_655 2_655
C11 C12 C13 C14B 138.6(9) . 12_565
C11 C12 C13 C14B -41.4(9) 2_655 12_565
C11 C12 C13 C14B -41.4(9) . 11_655
C11 C12 C13 C14B 138.6(9) 2_655 11_655
C11 C12 C13 C14A 0.0 . .
C11 C12 C13 C14A 180.0 2_655 .
C11 C12 C13 C14A 180.0 . 2_655
C11 C12 C13 C14A 0.0 2_655 2_655
C5B C4 C7 C8 117.4(5) . .
C3B C4 C7 C8 -117.3(5) . .
C5A C4 C7 C8 67.5(6) . .
C3A C4 C7 C8 -58.6(6) . .
C5B C4 C7 C7 -65.1(5) . 12_575
C3B C4 C7 C7 60.1(6) . 12_575
C5A C4 C7 C7 -115.1(4) . 12_575
C3A C4 C7 C7 118.8(4) . 12_575
C7 C7 C8 C7 0.0 12_575 8_545
C4 C7 C8 C7 177.6(4) . 8_545
C6B C1 C2A C2B -74.5(7) . .
C6A C1 C2A C2B -115.5(6) . .
C9 C1 C2A C2B 109.6(5) . .
C6B C1 C2A C3A -4.1(10) . .
C6A C1 C2A C3A -45.1(9) . .
C2B C1 C2A C3A 70.4(8) . .
C9 C1 C2A C3A -180.0(6) . .
C6B C1 C2A C3B -35.5(7) . .
C6A C1 C2A C3B -76.4(6) . .
C2B C1 C2A C3B 39.1(5) . .
C9 C1 C2A C3B 148.7(4) . .
C2B C1 C6A C6B 65.4(8) . .
C2A C1 C6A C6B 118.3(7) . .
C9 C1 C6A C6B -108.5(6) . .
C6B C1 C6A C5A -75.4(8) . .
C2B C1 C6A C5A -10.0(10) . .
C2A C1 C6A C5A 42.9(9) . .
C9 C1 C6A C5A 176.2(6) . .
C6B C1 C6A C5B -44.7(6) . .
C2B C1 C6A C5B 20.6(7) . .
C2A C1 C6A C5B 73.5(6) . .
C9 C1 C6A C5B -153.2(4) . .
C6B C6A C5A C5B -4.6(9) . .
C1 C6A C5A C5B 59.5(9) . .
C6B C6A C5A C4 -61.4(9) . .
C1 C6A C5A C4 2.7(10) . .
C5B C6A C5A C4 -56.8(7) . .
C1 C6A C5A C6B 64.1(8) . .
C5B C6A C5A C6B 4.6(9) . .
C3B C4 C5A C5B -66.2(8) . .
C3A C4 C5A C5B -118.8(6) . .
C7 C4 C5A C5B 109.1(6) . .
C5B C4 C5A C6A 73.6(8) . .
C3B C4 C5A C6A 7.3(9) . .
C3A C4 C5A C6A -45.2(8) . .
C7 C4 C5A C6A -177.3(5) . .
C5B C4 C5A C6B 43.8(5) . .
C3B C4 C5A C6B -22.4(7) . .
C3A C4 C5A C6B -75.0(5) . .
C7 C4 C5A C6B 152.9(4) . .
C2B C2A C3A C3B 4.4(7) . .
C1 C2A C3A C3B -53.7(9) . .
C2B C2A C3A C4 59.6(8) . .
C1 C2A C3A C4 1.5(11) . .
C3B C2A C3A C4 55.2(6) . .
C1 C2A C3A C2B -58.1(6) . .
C3B C2A C3A C2B -4.4(7) . .
C5B C4 C3A C3B 74.1(7) . .
C5A C4 C3A C3B 116.6(5) . .
C7 C4 C3A C3B -109.6(5) . .
C5B C4 C3A C2A 0.0(10) . .
C3B C4 C3A C2A -74.2(8) . .
C5A C4 C3A C2A 42.5(8) . .
C7 C4 C3A C2A 176.2(6) . .
C5B C4 C3A C2B 35.2(7) . .
C3B C4 C3A C2B -38.9(5) . .
C5A C4 C3A C2B 77.7(5) . .
C7 C4 C3A C2B -148.6(4) . .
C14B C13 C14A C14B -118.4(13) 2_655 .
C14B C13 C14A C14B -45.9(17) 12_565 .
C14B C13 C14A C14B -164(3) 11_655 .
C14A C13 C14A C14B -82.2(13) 2_655 .
C12 C13 C14A C14B 97.8(13) . .
C14B C13 C14A C14B 164(3) . 11_655
C14B C13 C14A C14B 45.9(17) 2_655 11_655
C14B C13 C14A C14B 118.4(13) 12_565 11_655
C14A C13 C14A C14B 82.2(13) 2_655 11_655
C12 C13 C14A C14B -97.8(13) . 11_655
C14B C13 C14A C15A 82.2(13) . .
C14B C13 C14A C15A -36.3(7) 2_655 .
C14B C13 C14A C15A 36.3(7) 12_565 .
C14B C13 C14A C15A -82.2(13) 11_655 .
C14A C13 C14A C15A 0.000(2) 2_655 .
C12 C13 C14A C15A 180.0 . .
C14B C13 C14A C15B 112.5(17) . 11_655
C14B C13 C14A C15B -5.9(9) 2_655 11_655
C14B C13 C14A C15B 66.6(8) 12_565 11_655
C14B C13 C14A C15B -51.8(11) 11_655 11_655
C14A C13 C14A C15B 30.4(5) 2_655 11_655
C12 C13 C14A C15B -149.6(5) . 11_655
C14B C13 C14A C15B 51.8(11) . .
C14B C13 C14A C15B -66.6(8) 2_655 .
C14B C13 C14A C15B 5.9(9) 12_565 .
C14B C13 C14A C15B -112.5(17) 11_655 .
C14A C13 C14A C15B -30.4(5) 2_655 .
C12 C13 C14A C15B 149.6(5) . .
C15A N2 C15A C15B 77.7(14) 2_655 .
C15B N2 C15A C15B 116.1(14) 2_655 .
C15B N2 C15A C15B 39.4(15) 12_565 .
C15B N2 C15A C15B 155(3) 11_655 .
Zn1 N2 C15A C15B -102.3(14) 1_554 .
C15A N2 C15A C15B -77.7(14) 2_655 11_655
C15B N2 C15A C15B -155(3) . 11_655
C15B N2 C15A C15B -39.4(15) 2_655 11_655
C15B N2 C15A C15B -116.1(14) 12_565 11_655
Zn1 N2 C15A C15B 102.3(14) 1_554 11_655
C15A N2 C15A C14A 0.000(1) 2_655 .
C15B N2 C15A C14A -77.7(14) . .
C15B N2 C15A C14A 38.3(6) 2_655 .
C15B N2 C15A C14A -38.3(6) 12_565 .
C15B N2 C15A C14A 77.7(14) 11_655 .
Zn1 N2 C15A C14A 180.0 1_554 .
C15A N2 C15A C14B 29.9(6) 2_655 .
C15B N2 C15A C14B -47.9(11) . .
C15B N2 C15A C14B 68.2(8) 2_655 .
C15B N2 C15A C14B -8.4(9) 12_565 .
C15B N2 C15A C14B 107.6(18) 11_655 .
Zn1 N2 C15A C14B -150.1(6) 1_554 .
C15A N2 C15A C14B -29.9(6) 2_655 11_655
C15B N2 C15A C14B -107.6(18) . 11_655
C15B N2 C15A C14B 8.4(9) 2_655 11_655
C15B N2 C15A C14B -68.2(8) 12_565 11_655
C15B N2 C15A C14B 47.9(11) 11_655 11_655
Zn1 N2 C15A C14B 150.1(6) 1_554 11_655
C14B C14A C15A C15B 0(2) . .
C14B C14A C15A C15B -140(2) 11_655 .
C13 C14A C15A C15B -69.9(15) . .
C15B C14A C15A C15B -140(3) 11_655 .
C14B C14A C15A C15B 140(2) . 11_655
C14B C14A C15A C15B 0(2) 11_655 11_655
C13 C14A C15A C15B 69.9(15) . 11_655
C15B C14A C15A C15B 140(3) . 11_655
C14B C14A C15A N2 70.2(15) . .
C14B C14A C15A N2 -70.2(15) 11_655 .
C13 C14A C15A N2 0.0 . .
C15B C14A C15A N2 -69.9(15) 11_655 .
C15B C14A C15A N2 69.9(15) . .
C14B C14A C15A C14B -140(3) 11_655 .
C13 C14A C15A C14B -70.2(15) . .
C15B C14A C15A C14B -140(2) 11_655 .
C15B C14A C15A C14B 0(2) . .
C14B C14A C15A C14B 140(3) . 11_655
C13 C14A C15A C14B 70.2(15) . 11_655
C15B C14A C15A C14B 0(2) 11_655 11_655
C15B C14A C15A C14B 140(2) . 11_655
O2 C9 O1 Zn1 -8.9(8) . .
C1 C9 O1 Zn1 170.7(4) . .
O1 Zn1 O1 C9 -75.0(6) 12_565 .
O1 Zn1 O1 C9 84.3(6) 11_655 .
O1 Zn1 O1 C9 4.6(5) 2_655 .
N2 Zn1 O1 C9 -175.4(5) 1_556 .
Zn2 Zn1 O1 C9 4.6(5) . .
C3A C2A C2B C3B -3.8(6) . .
C1 C2A C2B C3B 121.3(6) . .
C3A C2A C2B C1 -125.1(6) . .
C3B C2A C2B C1 -121.3(6) . .
C1 C2A C2B C3A 125.1(6) . .
C3B C2A C2B C3A 3.8(6) . .
C6B C1 C2B C2A 122.6(6) . .
C6A C1 C2B C2A 86.2(7) . .
C9 C1 C2B C2A -100.0(5) . .
C6B C1 C2B C3B 43.8(8) . .
C6A C1 C2B C3B 7.5(10) . .
C2A C1 C2B C3B -78.8(8) . .
C9 C1 C2B C3B -178.8(6) . .
C6B C1 C2B C3A 82.8(5) . .
C6A C1 C2B C3A 46.5(7) . .
C2A C1 C2B C3A -39.8(5) . .
C9 C1 C2B C3A -139.7(4) . .
C3B C3A C2B C2A -174.3(10) . .
C4 C3A C2B C2A -130.2(8) . .
C2A C3A C2B C3B 174.3(10) . .
C4 C3A C2B C3B 44.1(6) . .
C3B C3A C2B C1 -125.5(8) . .
C2A C3A C2B C1 48.8(6) . .
C4 C3A C2B C1 -81.4(5) . .
C2A C3A C3B C4 121.6(6) . .
C2B C3A C3B C4 125.4(6) . .
C2A C3A C3B C2B -3.8(6) . .
C4 C3A C3B C2B -125.4(6) . .
C4 C3A C3B C2A -121.6(6) . .
C2B C3A C3B C2A 3.8(6) . .
C2A C3A C3B C5B 87.7(6) . .
C4 C3A C3B C5B -33.9(3) . .
C2B C3A C3B C5B 91.5(5) . .
C5B C4 C3B C3A -122.2(5) . .
C5A C4 C3B C3A -83.8(6) . .
C7 C4 C3B C3A 100.9(5) . .
C5B C4 C3B C2B -48.5(9) . .
C5A C4 C3B C2B -10.1(10) . .
C3A C4 C3B C2B 73.7(8) . .
C7 C4 C3B C2B 174.7(6) . .
C5B C4 C3B C2A -82.6(5) . .
C5A C4 C3B C2A -44.3(7) . .
C3A C4 C3B C2A 39.6(5) . .
C7 C4 C3B C2A 140.5(4) . .
C5A C4 C3B C5B 38.4(5) . .
C3A C4 C3B C5B 122.2(5) . .
C7 C4 C3B C5B -136.9(6) . .
C2A C2B C3B C3A 4.4(7) . .
C1 C2B C3B C3A 67.8(8) . .
C2A C2B C3B C4 -60.6(9) . .
C1 C2B C3B C4 2.8(11) . .
C3A C2B C3B C4 -65.0(7) . .
C1 C2B C3B C2A 63.4(6) . .
C3A C2B C3B C2A -4.4(7) . .
C2A C2B C3B C5B -90.1(6) . .
C1 C2B C3B C5B -26.6(7) . .
C3A C2B C3B C5B -94.4(6) . .
C2B C2A C3B C3A -174.1(10) . .
C1 C2A C3B C3A 135.6(8) . .
C2B C2A C3B C4 131.7(8) . .
C3A C2A C3B C4 -54.2(7) . .
C1 C2A C3B C4 81.4(5) . .
C3A C2A C3B C2B 174.1(10) . .
C1 C2A C3B C2B -50.4(6) . .
C2B C2A C3B C5B 91.1(7) . .
C3A C2A C3B C5B -94.9(7) . .
C1 C2A C3B C5B 40.7(5) . .
C5A C6A C6B C1 123.7(5) . .
C5B C6A C6B C1 120.4(6) . .
C1 C6A C6B C5B -120.4(6) . .
C5A C6A C6B C5B 3.3(6) . .
C1 C6A C6B C5A -123.7(5) . .
C5B C6A C6B C5A -3.3(6) . .
C2B C1 C6B C6A -126.9(6) . .
C2A C1 C6B C6A -78.4(8) . .
C9 C1 C6B C6A 97.1(6) . .
C6A C1 C6B C5B 83.6(8) . .
C2B C1 C6B C5B -43.3(8) . .
C2A C1 C6B C5B 5.1(10) . .
C9 C1 C6B C5B -179.3(5) . .
C6A C1 C6B C5A 46.2(6) . .
C2B C1 C6B C5A -80.7(6) . .
C2A C1 C6B C5A -32.2(8) . .
C9 C1 C6B C5A 143.3(4) . .
C5B C5A C6B C6A 174.5(11) . .
C4 C5A C6B C6A 128.4(8) . .
C5B C5A C6B C1 119.6(8) . .
C6A C5A C6B C1 -54.9(7) . .
C4 C5A C6B C1 73.5(6) . .
C6A C5A C6B C5B -174.5(11) . .
C4 C5A C6B C5B -46.1(6) . .
C6A C5A C5B C4 -122.1(6) . .
C6B C5A C5B C4 -125.2(6) . .
C6A C5A C5B C6B 3.1(6) . .
C4 C5A C5B C6B 125.2(6) . .
C4 C5A C5B C6A 122.1(6) . .
C6B C5A C5B C6A -3.1(6) . .
C6A C5A C5B C3B -88.6(6) . .
C4 C5A C5B C3B 33.5(3) . .
C6B C5A C5B C3B -91.7(5) . .
C3B C4 C5B C5A 126.3(6) . .
C3A C4 C5B C5A 77.5(7) . .
C7 C4 C5B C5A -98.5(6) . .
C3B C4 C5B C6B 49.9(8) . .
C5A C4 C5B C6B -76.4(8) . .
C3A C4 C5B C6B 1.1(10) . .
C7 C4 C5B C6B -174.9(6) . .
C3B C4 C5B C6A 81.0(6) . .
C5A C4 C5B C6A -45.3(5) . .
C3A C4 C5B C6A 32.2(7) . .
C7 C4 C5B C6A -143.8(4) . .
C5A C4 C5B C3B -126.3(6) . .
C3A C4 C5B C3B -48.8(6) . .
C7 C4 C5B C3B 135.3(6) . .
C6A C6B C5B C5A -4.6(9) . .
C1 C6B C5B C5A -75.4(9) . .
C6A C6B C5B C4 67.1(10) . .
C1 C6B C5B C4 -3.7(11) . .
C5A C6B C5B C4 71.7(8) . .
C1 C6B C5B C6A -70.8(8) . .
C5A C6B C5B C6A 4.6(9) . .
C6A C6B C5B C3B 97.8(7) . .
C1 C6B C5B C3B 27.0(7) . .
C5A C6B C5B C3B 102.5(7) . .
C6B C6A C5B C5A 174.3(11) . .
C1 C6A C5B C5A -131.4(8) . .
C6B C6A C5B C4 -126.3(9) . .
C1 C6A C5B C4 -72.0(6) . .
C5A C6A C5B C4 59.4(7) . .
C1 C6A C5B C6B 54.3(7) . .
C5A C6A C5B C6B -174.3(11) . .
C6B C6A C5B C3B -84.7(7) . .
C1 C6A C5B C3B -30.4(5) . .
C5A C6A C5B C3B 101.0(8) . .
C3A C3B C5B C5A -0.5(7) . .
C4 C3B C5B C5A -53.6(6) . .
C2B C3B C5B C5A 87.0(7) . .
C2A C3B C5B C5A 47.2(6) . .
C3A C3B C5B C4 53.2(5) . .
C2B C3B C5B C4 140.6(7) . .
C2A C3B C5B C4 100.9(5) . .
C3A C3B C5B C6B -86.9(6) . .
C4 C3B C5B C6B -140.1(7) . .
C2B C3B C5B C6B 0.5(6) . .
C2A C3B C5B C6B -39.2(5) . .
C3A C3B C5B C6A -54.5(6) . .
C4 C3B C5B C6A -107.7(6) . .
C2B C3B C5B C6A 32.9(6) . .
C2A C3B C5B C6A -6.8(5) . .
C15B C15A C15B N2 38(4) 11_655 .
C14A C15A C15B N2 125.2(11) . .
C14B C15A C15B N2 125.4(9) . .
C14B C15A C15B N2 105.1(14) 11_655 .
C15B C15A C15B C14B -87(4) 11_655 .
N2 C15A C15B C14B -125.4(9) . .
C14A C15A C15B C14B -0.1(13) . .
C14B C15A C15B C14B -20.2(15) 11_655 .
N2 C15A C15B C15B -38(4) . 11_655
C14A C15A C15B C15B 87(4) . 11_655
C14B C15A C15B C15B 87(4) . 11_655
C14B C15A C15B C15B 67(4) 11_655 11_655
C15B C15A C15B C15B 6(5) 11_655 12_565
N2 C15A C15B C15B -32.0(9) . 12_565
C14A C15A C15B C15B 93.3(11) . 12_565
C14B C15A C15B C15B 93.4(9) . 12_565
C14B C15A C15B C15B 73.2(16) 11_655 12_565
C15B C15A C15B C14A -87(4) 11_655 .
N2 C15A C15B C14A -125.2(11) . .
C14B C15A C15B C14A 0.1(13) . .
C14B C15A C15B C14A -20.1(11) 11_655 .
C15A N2 C15B C15A -117.3(19) 2_655 .
C15B N2 C15B C15A -78.8(14) 2_655 .
C15B N2 C15B C15A -140.9(14) 12_565 .
C15B N2 C15B C15A -15.4(17) 11_655 .
Zn1 N2 C15B C15A 101.2(14) 1_554 .
C15A N2 C15B C14B 76.1(19) . .
C15A N2 C15B C14B -41.2(16) 2_655 .
C15B N2 C15B C14B -2.7(11) 2_655 .
C15B N2 C15B C14B -64.8(16) 12_565 .
C15B N2 C15B C14B 60.7(17) 11_655 .
Zn1 N2 C15B C14B 177.3(11) 1_554 .
C15A N2 C15B C15B 15.4(17) . 11_655
C15A N2 C15B C15B -101.9(6) 2_655 11_655
C15B N2 C15B C15B -63.4(7) 2_655 11_655
C15B N2 C15B C15B -125.5(6) 12_565 11_655
Zn1 N2 C15B C15B 116.6(7) 1_554 11_655
C15A N2 C15B C15B 140.9(14) . 12_565
C15A N2 C15B C15B 23.6(6) 2_655 12_565
C15B N2 C15B C15B 62.1(6) 2_655 12_565
C15B N2 C15B C15B 125.5(6) 11_655 12_565
Zn1 N2 C15B C15B -117.9(6) 1_554 12_565
C15A N2 C15B C14A 47.4(14) . .
C15A N2 C15B C14A -69.9(11) 2_655 .
C15B N2 C15B C14A -31.4(6) 2_655 .
C15B N2 C15B C14A -93.5(10) 12_565 .
C15B N2 C15B C14A 32.0(12) 11_655 .
Zn1 N2 C15B C14A 148.6(6) 1_554 .
C14B C14A C15B C15A -180(2) . .
C14B C14A C15B C15A 45(2) 11_655 .
C13 C14A C15B C15A 122.2(17) . .
C15B C14A C15B C15A 23.1(17) 11_655 .
C14B C14A C15B N2 128.0(17) . .
C14B C14A C15B N2 -7(2) 11_655 .
C13 C14A C15B N2 70.0(10) . .
C15A C14A C15B N2 -52.2(15) . .
C15B C14A C15B N2 -29.1(11) 11_655 .
C14B C14A C15B C14B -135(3) 11_655 .
C13 C14A C15B C14B -58.0(14) . .
C15A C14A C15B C14B 180(2) . .
C15B C14A C15B C14B -157.1(17) 11_655 .
C14B C14A C15B C15B 157.1(17) . 11_655
C14B C14A C15B C15B 22.3(16) 11_655 11_655
C13 C14A C15B C15B 99.1(7) . 11_655
C15A C14A C15B C15B -23.1(17) . 11_655
C14B C14A C15B C15B 74.3(15) . 12_565
C14B C14A C15B C15B -60.6(18) 11_655 12_565
C13 C14A C15B C15B 16.3(5) . 12_565
C15A C14A C15B C15B -106.0(16) . 12_565
C15B C14A C15B C15B -82.9(4) 11_655 12_565
C14B C14A C14B C13 -23(4) 11_655 .
C15A C14A C14B C13 -120.8(11) . .
C15B C14A C14B C13 -99.2(14) 11_655 .
C15B C14A C14B C13 -120.7(9) . .
C14B C14A C14B C15B 97(4) 11_655 .
C13 C14A C14B C15B 120.7(9) . .
C15A C14A C14B C15B -0.1(13) . .
C15B C14A C14B C15B 21.5(15) 11_655 .
C13 C14A C14B C14B 23(4) . 11_655
C15A C14A C14B C14B -97(4) . 11_655
C15B C14A C14B C14B -76(4) 11_655 11_655
C15B C14A C14B C14B -97(4) . 11_655
C14B C14A C14B C15A 97(4) 11_655 .
C13 C14A C14B C15A 120.8(11) . .
C15B C14A C14B C15A 21.7(11) 11_655 .
C15B C14A C14B C15A 0.1(13) . .
C14B C14A C14B C14B 11(4) 11_655 12_565
C13 C14A C14B C14B 34.7(7) . 12_565
C15A C14A C14B C14B -86.2(11) . 12_565
C15B C14A C14B C14B -64.5(16) 11_655 12_565
C15B C14A C14B C14B -86.0(8) . 12_565
C14B C13 C14B C14A 75.4(13) 2_655 .
C14B C13 C14B C14A 135.4(14) 12_565 .
C14B C13 C14B C14A 9.6(17) 11_655 .
C14A C13 C14B C14A 110.7(18) 2_655 .
C12 C13 C14B C14A -104.6(13) . .
C14B C13 C14B C15B -2.5(10) 2_655 .
C14B C13 C14B C15B 57.6(17) 12_565 .
C14B C13 C14B C15B -68.3(16) 11_655 .
C14A C13 C14B C15B -77.9(17) . .
C14A C13 C14B C15B 32.8(17) 2_655 .
C12 C13 C14B C15B 177.5(10) . .
C14B C13 C14B C14B 65.8(7) 2_655 11_655
C14B C13 C14B C14B 125.9(6) 12_565 11_655
C14A C13 C14B C14B -9.6(17) . 11_655
C14A C13 C14B C14B 101.1(5) 2_655 11_655
C12 C13 C14B C14B -114.2(7) . 11_655
C14B C13 C14B C15A 26.9(7) 2_655 .
C14B C13 C14B C15A 86.9(12) 12_565 .
C14B C13 C14B C15A -38.9(12) 11_655 .
C14A C13 C14B C15A -48.5(14) . .
C14A C13 C14B C15A 62.2(12) 2_655 .
C12 C13 C14B C15A -153.1(7) . .
C14B C13 C14B C14B -60.0(8) 2_655 12_565
C14B C13 C14B C14B -125.9(6) 11_655 12_565
C14A C13 C14B C14B -135.4(14) . 12_565
C14A C13 C14B C14B -24.8(5) 2_655 12_565
C12 C13 C14B C14B 120.0(8) . 12_565
C15A C15B C14B C14A 0(2) . .
N2 C15B C14B C14A -64(2) . .
C15B C15B C14B C14A -19.9(15) 11_655 .
C15B C15B C14B C14A -109.8(15) 12_565 .
C15A C15B C14B C13 70(2) . .
N2 C15B C14B C13 5(2) . .
C15B C15B C14B C13 49.8(13) 11_655 .
C15B C15B C14B C13 -40.2(13) 12_565 .
C14A C15B C14B C13 69.7(15) . .
C15A C15B C14B C14B 20.1(15) . 11_655
N2 C15B C14B C14B -44.4(13) . 11_655
C15B C15B C14B C14B 0.001(2) 11_655 11_655
C15B C15B C14B C14B -89.98(4) 12_565 11_655
C14A C15B C14B C14B 19.9(15) . 11_655
N2 C15B C14B C15A -64.4(15) . .
C15B C15B C14B C15A -20.1(15) 11_655 .
C15B C15B C14B C15A -110.0(15) 12_565 .
C14A C15B C14B C15A 0(2) . .
C15A C15B C14B C14B 110.0(15) . 12_565
N2 C15B C14B C14B 45.6(12) . 12_565
C15B C15B C14B C14B 89.99(4) 11_655 12_565
C15B C15B C14B C14B 0.002(3) 12_565 12_565
C14A C15B C14B C14B 109.8(15) . 12_565
C15B C15A C14B C14A -180(3) . .
C15B C15A C14B C14A -44(2) 11_655 .
N2 C15A C14B C14A -123.5(17) . .
C14B C15A C14B C14A -22.6(17) 11_655 .
C15B C15A C14B C13 -121.3(18) . .
C15B C15A C14B C13 15(2) 11_655 .
N2 C15A C14B C13 -65.1(11) . .
C14A C15A C14B C13 58.4(15) . .
C14B C15A C14B C13 35.8(12) 11_655 .
C15B C15A C14B C15B 136(3) 11_655 .
N2 C15A C14B C15B 56.3(14) . .
C14A C15A C14B C15B 180(3) . .
C14B C15A C14B C15B 157.1(17) 11_655 .
C15B C15A C14B C14B -157.1(17) . 11_655
C15B C15A C14B C14B -21.0(16) 11_655 11_655
N2 C15A C14B C14B -100.9(7) . 11_655
C14A C15A C14B C14B 22.6(17) . 11_655
C15B C15A C14B C14B -71.1(15) . 12_565
C15B C15A C14B C14B 65.1(19) 11_655 12_565
N2 C15A C14B C14B -14.8(6) . 12_565
C14A C15A C14B C14B 108.7(16) . 12_565
C14B C15A C14B C14B 86.1(4) 11_655 12_565
